data_7034669
loop_
_publ_author_name
'Ren, Wei-Jian'
'Wang, Jing-Quan'
'Huang, Ya-Xi'
'Sun, Zhi-Mei'
'Pan, Yuanming'
'Mi, Jin-Xiao'

_publ_section_title
;
 Synthesis and characterization of mixed-valence manganese fluorophosphate
 and analogues with clathrate-like structures:
 Mn(III)6F12(PO3(OH))8[Na8(Kx(H3O)4-x(H2O)2)M(IV)(OH)6] (M(IV) = Mn, Ti,
 Ge).
;
_journal_issue 17
_journal_name_full 'Dalton transactions (Cambridge, England : 2003)'
_journal_page_first 7960
_journal_page_last 7966
_journal_paper_doi 10.1039/c5dt00646e
_journal_volume 44
_journal_year 2015
_chemical_formula_sum 'F12 H21.1 K2.97 Mn6 Na8 O41.03 P8 Ti'
_chemical_formula_weight 1831.03
_chemical_name_systematic
;
 ?
;
_space_group_crystal_system cubic
_space_group_IT_number 202
_space_group_name_Hall '-F 2 2 3'
_space_group_name_H-M_alt 'F m -3'
_symmetry_space_group_name_Hall '-F 2 2 3'
_symmetry_space_group_name_H-M 'F m -3'
_atom_sites_solution_primary direct
_atom_sites_solution_secondary difmap
_audit_creation_method SHELXL-2013
_cell_angle_alpha 90
_cell_angle_beta 90
_cell_angle_gamma 90
_cell_formula_units_Z 4
_cell_length_a 16.0001(2)
_cell_length_b 16.0001(2)
_cell_length_c 16.0001(2)
_cell_measurement_reflns_used 1180
_cell_measurement_temperature 173(2)
_cell_measurement_theta_max 29.073
_cell_measurement_theta_min 3.59
_cell_volume 4096.08(9)
_computing_cell_refinement 'CrysAlisPro, Agilent Technologies, 2012)'
_computing_data_collection 'CrysAlisPro, Agilent Technologies, 2012)'
_computing_data_reduction 'CrysAlisPro, Agilent Technologies, 2012)'
_computing_molecular_graphics 'DIAMOND (Brandenburg, 2011) & ATOMS (Dowty, 2004)'
_computing_publication_material 'SHELXL-2013 (Sheldrick, 2013)'
_computing_structure_refinement 'SHELXL-2013 (Sheldrick, 2013)'
_computing_structure_solution 'SHELXL-2013 (Sheldrick, 2013)'
_diffrn_ambient_temperature 173(2)
_diffrn_detector_area_resol_mean 16.1903
_diffrn_measured_fraction_theta_full 0.992
_diffrn_measured_fraction_theta_max 0.915
_diffrn_measurement_device_type 'Xcalibur, Sapphire3, Gemini ultra'
_diffrn_measurement_method
;
86 images, omega -49.00 - 37.00, \D\w=1.0\%, theta -22.8497, 
                                      kappa 38.00, Phi -90.0
 32 images, omega -10.00 - 22.00, \D\w=1.0\%, theta -22.8497, 
                                      kappa 19.00, Phi 150.0
;
_diffrn_radiation_monochromator graphite
_diffrn_radiation_source 'Enhance (Mo) X-ray Source'
_diffrn_radiation_type MoK\a
_diffrn_radiation_wavelength 0.71073
_diffrn_reflns_av_R_equivalents 0.0416
_diffrn_reflns_av_unetI/netI 0.0397
_diffrn_reflns_Laue_measured_fraction_full 0.992
_diffrn_reflns_Laue_measured_fraction_max 0.915
_diffrn_reflns_limit_h_max 22
_diffrn_reflns_limit_h_min -21
_diffrn_reflns_limit_k_max 15
_diffrn_reflns_limit_k_min -20
_diffrn_reflns_limit_l_max 8
_diffrn_reflns_limit_l_min -21
_diffrn_reflns_number 2364
_diffrn_reflns_point_group_measured_fraction_full 0.992
_diffrn_reflns_point_group_measured_fraction_max 0.915
_diffrn_reflns_theta_full 25.242
_diffrn_reflns_theta_max 29.745
_diffrn_reflns_theta_min 3.602
_exptl_absorpt_coefficient_mu 2.858
_exptl_absorpt_correction_T_max 1.00000
_exptl_absorpt_correction_T_min 0.59606
_exptl_absorpt_correction_type multi-scan
_exptl_crystal_colour rosy-red
_exptl_crystal_density_diffrn 2.969
_exptl_crystal_description Octahedra
_exptl_crystal_F_000 3575
_exptl_crystal_size_max 0.320
_exptl_crystal_size_mid 0.320
_exptl_crystal_size_min 0.320
_refine_diff_density_max 0.955
_refine_diff_density_min -0.495
_refine_diff_density_rms 0.108
_refine_ls_extinction_coef 0.00051(10)
_refine_ls_extinction_expression Fc^*^=kFc[1+0.001xFc^2^\l^3^/sin(2\q)]^-1/4^
_refine_ls_extinction_method SHELXL
_refine_ls_goodness_of_fit_ref 1.144
_refine_ls_hydrogen_treatment undef
_refine_ls_matrix_type full
_refine_ls_number_parameters 55
_refine_ls_number_reflns 495
_refine_ls_number_restraints 19
_refine_ls_restrained_S_all 1.134
_refine_ls_R_factor_all 0.0426
_refine_ls_R_factor_gt 0.0365
_refine_ls_shift/su_max 0.002
_refine_ls_shift/su_mean 0.000
_refine_ls_structure_factor_coef Fsqd
_refine_ls_weighting_details
;
 w=1/[\s^2^(Fo^2^)+(0.0535P)^2^+8.1128P]
 where P=(Fo^2^+2Fc^2^)/3
;
_refine_ls_weighting_scheme calc
_refine_ls_wR_factor_gt 0.1071
_refine_ls_wR_factor_ref 0.1118
_reflns_Friedel_coverage 0.000
_reflns_number_gt 409
_reflns_number_total 495
_reflns_threshold_expression 'I > 2\s(I)'
_cod_data_source_file c5dt00646e4.cif
_cod_data_source_block RWJTI
_cod_depositor_comments 'Adding full bibliography for 7034667--7034669.cif.'
_cod_original_cell_volume 4096.05
_cod_original_formula_sum 'F12 H21.10 K2.97 Mn6 Na8 O41.03 P8 Ti'
_cod_database_code 7034669
_shelx_space_group_comment
;
The symmetry employed for this shelxl refinement is uniquely defined
by the following loop, which should always be used as a source of
symmetry information in preference to the above space-group names.
They are only intended as comments.
;
_shelx_estimated_absorpt_t_min 0.462
_shelx_estimated_absorpt_t_max 0.462
_shelxl_version_number 2013-2

loop_
_space_group_symop_operation_xyz
'x, y, z'
'-x, -y, z'
'-x, y, -z'
'x, -y, -z'
'z, x, y'
'z, -x, -y'
'-z, -x, y'
'-z, x, -y'
'y, z, x'
'-y, z, -x'
'y, -z, -x'
'-y, -z, x'
'x, y+1/2, z+1/2'
'-x, -y+1/2, z+1/2'
'-x, y+1/2, -z+1/2'
'x, -y+1/2, -z+1/2'
'z, x+1/2, y+1/2'
'z, -x+1/2, -y+1/2'
'-z, -x+1/2, y+1/2'
'-z, x+1/2, -y+1/2'
'y, z+1/2, x+1/2'
'-y, z+1/2, -x+1/2'
'y, -z+1/2, -x+1/2'
'-y, -z+1/2, x+1/2'
'x+1/2, y, z+1/2'
'-x+1/2, -y, z+1/2'
'-x+1/2, y, -z+1/2'
'x+1/2, -y, -z+1/2'
'z+1/2, x, y+1/2'
'z+1/2, -x, -y+1/2'
'-z+1/2, -x, y+1/2'
'-z+1/2, x, -y+1/2'
'y+1/2, z, x+1/2'
'-y+1/2, z, -x+1/2'
'y+1/2, -z, -x+1/2'
'-y+1/2, -z, x+1/2'
'x+1/2, y+1/2, z'
'-x+1/2, -y+1/2, z'
'-x+1/2, y+1/2, -z'
'x+1/2, -y+1/2, -z'
'z+1/2, x+1/2, y'
'z+1/2, -x+1/2, -y'
'-z+1/2, -x+1/2, y'
'-z+1/2, x+1/2, -y'
'y+1/2, z+1/2, x'
'-y+1/2, z+1/2, -x'
'y+1/2, -z+1/2, -x'
'-y+1/2, -z+1/2, x'
'-x, -y, -z'
'x, y, -z'
'x, -y, z'
'-x, y, z'
'-z, -x, -y'
'-z, x, y'
'z, x, -y'
'z, -x, y'
'-y, -z, -x'
'y, -z, x'
'-y, z, x'
'y, z, -x'
'-x, -y+1/2, -z+1/2'
'x, y+1/2, -z+1/2'
'x, -y+1/2, z+1/2'
'-x, y+1/2, z+1/2'
'-z, -x+1/2, -y+1/2'
'-z, x+1/2, y+1/2'
'z, x+1/2, -y+1/2'
'z, -x+1/2, y+1/2'
'-y, -z+1/2, -x+1/2'
'y, -z+1/2, x+1/2'
'-y, z+1/2, x+1/2'
'y, z+1/2, -x+1/2'
'-x+1/2, -y, -z+1/2'
'x+1/2, y, -z+1/2'
'x+1/2, -y, z+1/2'
'-x+1/2, y, z+1/2'
'-z+1/2, -x, -y+1/2'
'-z+1/2, x, y+1/2'
'z+1/2, x, -y+1/2'
'z+1/2, -x, y+1/2'
'-y+1/2, -z, -x+1/2'
'y+1/2, -z, x+1/2'
'-y+1/2, z, x+1/2'
'y+1/2, z, -x+1/2'
'-x+1/2, -y+1/2, -z'
'x+1/2, y+1/2, -z'
'x+1/2, -y+1/2, z'
'-x+1/2, y+1/2, z'
'-z+1/2, -x+1/2, -y'
'-z+1/2, x+1/2, y'
'z+1/2, x+1/2, -y'
'z+1/2, -x+1/2, y'
'-y+1/2, -z+1/2, -x'
'y+1/2, -z+1/2, x'
'-y+1/2, z+1/2, x'
'y+1/2, z+1/2, -x'

loop_
_atom_site_label
_atom_site_type_symbol
_atom_site_fract_x
_atom_site_fract_y
_atom_site_fract_z
_atom_site_U_iso_or_equiv
_atom_site_adp_type
_atom_site_occupancy
_atom_site_site_symmetry_order
_atom_site_calc_flag
_atom_site_refinement_flags_posn
_atom_site_refinement_flags_adp
_atom_site_refinement_flags_occupancy
Mn1 Mn 0.5000 0.7500 0.7500 0.0155(4) Uani 1 4 d S T P
Ti1 Ti 0.5000 0.5000 0.5000 0.0158(6) Uani 1 24 d S T P
P1 P 0.35264(6) 0.64736(6) 0.85264(6) 0.0218(5) Uani 1 3 d S T P
Na1 Na 0.37162(10) 0.62838(10) 0.62838(10) 0.0284(7) Uani 1 3 d S T P
K1 K 0.5000 0.5000 0.77971(15) 0.0187(8) Uani 0.494(13) 4 d S T P
OW1 O 0.5000 0.5000 0.77971(15) 0.0187(8) Uani 0.506(13) 4 d S T P
F1 F 0.5000 0.64556(16) 0.70568(18) 0.0233(7) Uani 1 2 d S T P
O1 O 0.33511(14) 0.59339(16) 0.77803(15) 0.0252(6) Uani 1 1 d . . .
O2 O 0.40967(14) 0.59033(14) 0.90967(14) 0.0248(9) Uani 1 3 d S T P
O31 O 0.5000 0.5000 0.614(3) 0.015(7) Uani 0.201(3) 4 d S TU P
O32 O 0.5333(13) 0.5000 0.6113(13) 0.036(4) Uani 0.2633(16) 2 d S TU P
O33 O 0.5000 0.462(2) 0.6060(18) 0.027(7) Uani 0.1364(16) 2 d S TU P

loop_
_atom_site_aniso_label
_atom_site_aniso_U_11
_atom_site_aniso_U_22
_atom_site_aniso_U_33
_atom_site_aniso_U_23
_atom_site_aniso_U_13
_atom_site_aniso_U_12
Mn1 0.0131(5) 0.0164(5) 0.0169(5) -0.0002(3) 0.000 0.000
Ti1 0.0158(6) 0.0158(6) 0.0158(6) 0.000 0.000 0.000
P1 0.0218(5) 0.0218(5) 0.0218(5) -0.0017(4) 0.0017(4) -0.0017(4)
Na1 0.0284(7) 0.0284(7) 0.0284(7) 0.0021(6) -0.0021(6) -0.0021(6)
K1 0.0187(12) 0.0119(11) 0.0255(14) 0.000 0.000 0.000
OW1 0.0187(12) 0.0119(11) 0.0255(14) 0.000 0.000 0.000
F1 0.0197(13) 0.0198(13) 0.0303(16) -0.0022(11) 0.000 0.000
O1 0.0279(13) 0.0251(13) 0.0227(13) -0.0028(10) 0.0018(10) -0.0041(10)
O2 0.0248(9) 0.0248(9) 0.0248(9) 0.0059(9) -0.0059(9) 0.0059(9)
O31 0.019(11) 0.018(11) 0.007(9) 0.000 0.000 0.000
O32 0.043(9) 0.042(8) 0.021(7) 0.000 -0.016(8) 0.000
O33 0.034(10) 0.032(11) 0.014(9) 0.017(9) 0.000 0.000

loop_
_atom_type_symbol
_atom_type_description
_atom_type_scat_dispersion_real
_atom_type_scat_dispersion_imag
_atom_type_scat_source
O O 0.0106 0.0060 'International Tables Vol C Tables 4.2.6.8 and 6.1.1.4'
Na Na 0.0362 0.0249 'International Tables Vol C Tables 4.2.6.8 and 6.1.1.4'
K K 0.2009 0.2494 'International Tables Vol C Tables 4.2.6.8 and 6.1.1.4'
Mn Mn 0.3368 0.7283 'International Tables Vol C Tables 4.2.6.8 and 6.1.1.4'
Ti Ti 0.2776 0.4457 'International Tables Vol C Tables 4.2.6.8 and 6.1.1.4'
P P 0.1023 0.0942 'International Tables Vol C Tables 4.2.6.8 and 6.1.1.4'
F F 0.0171 0.0103 'International Tables Vol C Tables 4.2.6.8 and 6.1.1.4'
H H 0.0000 0.0000 'International Tables Vol C Tables 4.2.6.8 and 6.1.1.4'

loop_
_geom_angle_atom_site_label_1
_geom_angle_atom_site_label_2
_geom_angle_atom_site_label_3
_geom_angle
_geom_angle_site_symmetry_1
_geom_angle_site_symmetry_3
F1 Mn1 F1 180.0 61_666 .
F1 Mn1 O1 86.70(9) 61_666 70_565
F1 Mn1 O1 93.30(9) . 70_565
F1 Mn1 O1 93.30(9) 61_666 10_656
F1 Mn1 O1 86.70(9) . 10_656
O1 Mn1 O1 180.0 70_565 10_656
F1 Mn1 O1 93.30(9) 61_666 60_556
F1 Mn1 O1 86.70(9) . 60_556
O1 Mn1 O1 87.63(14) 70_565 60_556
O1 Mn1 O1 92.37(14) 10_656 60_556
F1 Mn1 O1 86.70(9) 61_666 24_665
F1 Mn1 O1 93.30(9) . 24_665
O1 Mn1 O1 92.37(14) 70_565 24_665
O1 Mn1 O1 87.63(14) 10_656 24_665
O1 Mn1 O1 180.0 60_556 24_665
F1 Mn1 Na1 42.01(5) 61_666 61_666
F1 Mn1 Na1 137.98(5) . 61_666
O1 Mn1 Na1 47.04(7) 70_565 61_666
O1 Mn1 Na1 132.96(7) 10_656 61_666
O1 Mn1 Na1 79.53(7) 60_556 61_666
O1 Mn1 Na1 100.47(7) 24_665 61_666
F1 Mn1 Na1 42.01(5) 61_666 16_566
F1 Mn1 Na1 137.98(5) . 16_566
O1 Mn1 Na1 100.47(7) 70_565 16_566
O1 Mn1 Na1 79.53(7) 10_656 16_566
O1 Mn1 Na1 132.96(7) 60_556 16_566
O1 Mn1 Na1 47.04(7) 24_665 16_566
Na1 Mn1 Na1 73.48(8) 61_666 16_566
F1 Mn1 Na1 137.99(5) 61_666 52_655
F1 Mn1 Na1 42.02(5) . 52_655
O1 Mn1 Na1 79.53(7) 70_565 52_655
O1 Mn1 Na1 100.47(7) 10_656 52_655
O1 Mn1 Na1 47.04(7) 60_556 52_655
O1 Mn1 Na1 132.96(7) 24_665 52_655
Na1 Mn1 Na1 106.52(8) 61_666 52_655
Na1 Mn1 Na1 180.0 16_566 52_655
F1 Mn1 Na1 137.99(5) 61_666 .
F1 Mn1 Na1 42.01(5) . .
O1 Mn1 Na1 132.96(7) 70_565 .
O1 Mn1 Na1 47.04(7) 10_656 .
O1 Mn1 Na1 100.47(7) 60_556 .
O1 Mn1 Na1 79.53(7) 24_665 .
Na1 Mn1 Na1 180.0 61_666 .
Na1 Mn1 Na1 106.52(8) 16_566 .
Na1 Mn1 Na1 73.48(8) 52_655 .
F1 Mn1 K1 106.22(9) 61_666 9
F1 Mn1 K1 73.78(9) . 9
O1 Mn1 K1 132.73(7) 70_565 9
O1 Mn1 K1 47.27(7) 10_656 9
O1 Mn1 K1 47.27(7) 60_556 9
O1 Mn1 K1 132.73(7) 24_665 9
Na1 Mn1 K1 119.72(3) 61_666 9
Na1 Mn1 K1 119.72(3) 16_566 9
Na1 Mn1 K1 60.28(3) 52_655 9
Na1 Mn1 K1 60.28(3) . 9
F1 Mn1 K1 73.78(9) 61_666 69_666
F1 Mn1 K1 106.22(9) . 69_666
O1 Mn1 K1 47.27(7) 70_565 69_666
O1 Mn1 K1 132.73(7) 10_656 69_666
O1 Mn1 K1 132.73(7) 60_556 69_666
O1 Mn1 K1 47.27(7) 24_665 69_666
Na1 Mn1 K1 60.28(3) 61_666 69_666
Na1 Mn1 K1 60.28(3) 16_566 69_666
Na1 Mn1 K1 119.72(3) 52_655 69_666
Na1 Mn1 K1 119.72(3) . 69_666
K1 Mn1 K1 180.0 9 69_666
O33 Ti1 O33 180.0 50_556 2_665
O33 Ti1 O33 71.4(9) 50_556 58_565
O33 Ti1 O33 108.6(9) 2_665 58_565
O33 Ti1 O33 108.6(9) 50_556 10_656
O33 Ti1 O33 71.4(9) 2_665 10_656
O33 Ti1 O33 180.0 58_565 10_656
O33 Ti1 O33 71.4(9) 50_556 54_655
O33 Ti1 O33 108.6(9) 2_665 54_655
O33 Ti1 O33 71.4(9) 58_565 54_655
O33 Ti1 O33 108.6(9) 10_656 54_655
O33 Ti1 O33 108.6(9) 50_556 6_566
O33 Ti1 O33 71.4(9) 2_665 6_566
O33 Ti1 O33 108.6(9) 58_565 6_566
O33 Ti1 O33 71.4(9) 10_656 6_566
O33 Ti1 O33 180.0 54_655 6_566
O33 Ti1 O33 71.4(9) 50_556 57_666
O33 Ti1 O33 108.6(9) 2_665 57_666
O33 Ti1 O33 40(2) 58_565 57_666
O33 Ti1 O33 140(2) 10_656 57_666
O33 Ti1 O33 108.6(9) 54_655 57_666
O33 Ti1 O33 71.4(9) 6_566 57_666
O33 Ti1 O33 108.6(9) 50_556 9
O33 Ti1 O33 71.4(9) 2_665 9
O33 Ti1 O33 140(2) 58_565 9
O33 Ti1 O33 40(2) 10_656 9
O33 Ti1 O33 71.4(9) 54_655 9
O33 Ti1 O33 108.6(9) 6_566 9
O33 Ti1 O33 180.0 57_666 9
O33 Ti1 O33 108.6(9) 50_556 53_666
O33 Ti1 O33 71.4(9) 2_665 53_666
O33 Ti1 O33 71.4(9) 58_565 53_666
O33 Ti1 O33 108.6(9) 10_656 53_666
O33 Ti1 O33 40(2) 54_655 53_666
O33 Ti1 O33 140(2) 6_566 53_666
O33 Ti1 O33 108.6(9) 57_666 53_666
O33 Ti1 O33 71.4(9) 9 53_666
O33 Ti1 O33 71.4(9) 50_556 5
O33 Ti1 O33 108.6(9) 2_665 5
O33 Ti1 O33 108.6(9) 58_565 5
O33 Ti1 O33 71.4(9) 10_656 5
O33 Ti1 O33 140(2) 54_655 5
O33 Ti1 O33 40(2) 6_566 5
O33 Ti1 O33 71.4(9) 57_666 5
O33 Ti1 O33 108.6(9) 9 5
O33 Ti1 O33 180.0 53_666 5
O33 Ti1 O33 40(2) 50_556 49_666
O33 Ti1 O33 140(2) 2_665 49_666
O33 Ti1 O33 108.6(9) 58_565 49_666
O33 Ti1 O33 71.4(9) 10_656 49_666
O33 Ti1 O33 71.4(9) 54_655 49_666
O33 Ti1 O33 108.6(9) 6_566 49_666
O33 Ti1 O33 108.6(9) 57_666 49_666
O33 Ti1 O33 71.4(9) 9 49_666
O33 Ti1 O33 108.6(9) 53_666 49_666
O33 Ti1 O33 71.4(9) 5 49_666
O33 Ti1 O33 140(2) 50_556 .
O33 Ti1 O33 40(2) 2_665 .
O33 Ti1 O33 71.4(9) 58_565 .
O33 Ti1 O33 108.6(9) 10_656 .
O33 Ti1 O33 108.6(9) 54_655 .
O33 Ti1 O33 71.4(9) 6_566 .
O33 Ti1 O33 71.4(9) 57_666 .
O33 Ti1 O33 108.6(9) 9 .
O33 Ti1 O33 71.4(9) 53_666 .
O33 Ti1 O33 108.6(9) 5 .
O33 Ti1 O33 180.0 49_666 .
O1 P1 O1 114.65(9) 24_665 30_466
O1 P1 O1 114.65(9) 24_665 .
O1 P1 O1 114.65(9) 30_466 .
O1 P1 O2 103.59(11) 24_665 .
O1 P1 O2 103.59(11) 30_466 .
O1 P1 O2 103.59(11) . .
O1 P1 K1 94.89(10) 24_665 .
O1 P1 K1 147.80(11) 30_466 .
O1 P1 K1 58.51(10) . .
O2 P1 K1 54.55(4) . .
O1 P1 K1 58.51(10) 24_665 69_666
O1 P1 K1 94.89(10) 30_466 69_666
O1 P1 K1 147.80(11) . 69_666
O2 P1 K1 54.55(4) . 69_666
K1 P1 K1 89.74(6) . 69_666
O1 P1 K1 147.80(11) 24_665 29_455
O1 P1 K1 58.51(10) 30_466 29_455
O1 P1 K1 94.89(10) . 29_455
O2 P1 K1 54.55(4) . 29_455
K1 P1 K1 89.74(6) . 29_455
K1 P1 K1 89.74(6) 69_666 29_455
F1 Na1 F1 118.34(4) 54_655 10_656
F1 Na1 F1 118.34(4) 54_655 .
F1 Na1 F1 118.34(4) 10_656 .
F1 Na1 O1 65.49(9) 54_655 .
F1 Na1 O1 153.32(14) 10_656 .
F1 Na1 O1 74.72(8) . .
F1 Na1 O1 153.32(14) 54_655 10_656
F1 Na1 O1 74.72(8) 10_656 10_656
F1 Na1 O1 65.49(9) . 10_656
O1 Na1 O1 92.42(10) . 10_656
F1 Na1 O1 74.72(8) 54_655 7_665
F1 Na1 O1 65.49(9) 10_656 7_665
F1 Na1 O1 153.32(14) . 7_665
O1 Na1 O1 92.41(10) . 7_665
O1 Na1 O1 92.41(10) 10_656 7_665
F1 Na1 O33 56.5(5) 54_655 53_666
F1 Na1 O33 86.9(6) 10_656 53_666
F1 Na1 O33 105.3(7) . 53_666
O1 Na1 O33 113.1(5) . 53_666
O1 Na1 O33 150.2(5) 10_656 53_666
O1 Na1 O33 101.2(7) 7_665 53_666
F1 Na1 O33 105.3(7) 54_655 9
F1 Na1 O33 56.5(5) 10_656 9
F1 Na1 O33 86.9(6) . 9
O1 Na1 O33 150.2(5) . 9
O1 Na1 O33 101.2(7) 10_656 9
O1 Na1 O33 113.1(5) 7_665 9
O33 Na1 O33 49.0(10) 53_666 9
F1 Na1 O33 86.9(6) 54_655 2_665
F1 Na1 O33 105.3(7) 10_656 2_665
F1 Na1 O33 56.5(5) . 2_665
O1 Na1 O33 101.2(7) . 2_665
O1 Na1 O33 113.1(5) 10_656 2_665
O1 Na1 O33 150.2(5) 7_665 2_665
O33 Na1 O33 49.0(10) 53_666 2_665
O33 Na1 O33 49.0(10) 9 2_665
F1 Na1 O32 69.0(5) 54_655 54_655
F1 Na1 O32 68.6(4) 10_656 54_655
F1 Na1 O32 112.7(5) . 54_655
O1 Na1 O32 130.6(4) . 54_655
O1 Na1 O32 136.2(4) 10_656 54_655
O1 Na1 O32 93.5(4) 7_665 54_655
O33 Na1 O32 18.3(6) 53_666 54_655
O33 Na1 O32 37.7(7) 9 54_655
O33 Na1 O32 57.6(6) 2_665 54_655
F1 Na1 O32 68.6(4) 54_655 2_665
F1 Na1 O32 112.7(5) 10_656 2_665
F1 Na1 O32 69.0(5) . 2_665
O1 Na1 O32 93.5(4) . 2_665
O1 Na1 O32 130.6(4) 10_656 2_665
O1 Na1 O32 136.2(4) 7_665 2_665
O33 Na1 O32 37.7(7) 53_666 2_665
O33 Na1 O32 57.6(6) 9 2_665
O33 Na1 O32 18.3(6) 2_665 2_665
O32 Na1 O32 51.6(7) 54_655 2_665
F1 Na1 O32 112.7(5) 54_655 9
F1 Na1 O32 69.0(5) 10_656 9
F1 Na1 O32 68.6(4) . 9
O1 Na1 O32 136.2(4) . 9
O1 Na1 O32 93.5(4) 10_656 9
O1 Na1 O32 130.6(4) 7_665 9
O33 Na1 O32 57.6(6) 53_666 9
O33 Na1 O32 18.3(6) 9 9
O33 Na1 O32 37.7(7) 2_665 9
O32 Na1 O32 51.6(7) 54_655 9
O32 Na1 O32 51.6(7) 2_665 9
F1 K1 F1 126.09(16) . 2_665
F1 K1 O31 63.04(8) . .
F1 K1 O31 63.04(8) 2_665 .
F1 K1 O32 63.59(9) . .
F1 K1 O32 63.59(9) 2_665 .
O31 K1 O32 11.2(4) . .
F1 K1 O32 63.59(9) . 2_665
F1 K1 O32 63.59(9) 2_665 2_665
O31 K1 O32 11.2(4) . 2_665
O32 K1 O32 22.3(8) . 2_665
F1 K1 O33 75.4(6) . .
F1 K1 O33 50.7(6) 2_665 .
O31 K1 O33 12.4(6) . .
O32 K1 O33 16.6(4) . .
O32 K1 O33 16.6(4) 2_665 .
F1 K1 O33 50.7(6) . 2_665
F1 K1 O33 75.4(6) 2_665 2_665
O31 K1 O33 12.4(6) . 2_665
O32 K1 O33 16.6(4) . 2_665
O32 K1 O33 16.6(4) 2_665 2_665
O33 K1 O33 24.8(12) . 2_665
F1 K1 O2 83.19(8) . .
F1 K1 O2 139.92(6) 2_665 .
O31 K1 O2 135.49(8) . .
O32 K1 O2 142.7(2) . .
O32 K1 O2 127.1(3) 2_665 .
O33 K1 O2 143.4(3) . .
O33 K1 O2 126.2(5) 2_665 .
F1 K1 O2 83.19(8) . 52_655
F1 K1 O2 139.92(6) 2_665 52_655
O31 K1 O2 135.49(8) . 52_655
O32 K1 O2 127.1(3) . 52_655
O32 K1 O2 142.7(3) 2_665 52_655
O33 K1 O2 143.4(3) . 52_655
O33 K1 O2 126.2(5) 2_665 52_655
O2 K1 O2 59.43(10) . 52_655
F1 K1 O2 139.92(6) . 2_665
F1 K1 O2 83.19(8) 2_665 2_665
O31 K1 O2 135.49(8) . 2_665
O32 K1 O2 127.1(3) . 2_665
O32 K1 O2 142.7(2) 2_665 2_665
O33 K1 O2 126.2(5) . 2_665
O33 K1 O2 143.4(3) 2_665 2_665
O2 K1 O2 89.02(16) . 2_665
O2 K1 O2 59.43(10) 52_655 2_665
F1 K1 O2 139.92(6) . 51_565
F1 K1 O2 83.19(8) 2_665 51_565
O31 K1 O2 135.49(8) . 51_565
O32 K1 O2 142.7(2) . 51_565
O32 K1 O2 127.1(3) 2_665 51_565
O33 K1 O2 126.2(5) . 51_565
O33 K1 O2 143.4(3) 2_665 51_565
O2 K1 O2 59.43(10) . 51_565
O2 K1 O2 89.02(17) 52_655 51_565
O2 K1 O2 59.43(10) 2_665 51_565
F1 K1 O1 63.69(5) . .
F1 K1 O1 115.80(6) 2_665 .
O31 K1 O1 89.49(6) . .
O32 K1 O1 99.2(4) . .
O32 K1 O1 79.8(4) 2_665 .
O33 K1 O1 95.6(3) . .
O33 K1 O1 83.4(3) 2_665 .
O2 K1 O1 47.99(8) . .
O2 K1 O1 101.15(6) 52_655 .
O2 K1 O1 132.99(11) 2_665 .
O2 K1 O1 79.59(5) 51_565 .
Mn1 F1 Na1 107.76(9) . .
Mn1 F1 Na1 107.76(9) . 52_655
Na1 F1 Na1 116.67(16) . 52_655
Mn1 F1 K1 130.05(15) . .
Na1 F1 K1 97.51(8) . .
Na1 F1 K1 97.51(8) 52_655 .
P1 O1 Mn1 135.30(15) . 30_466
P1 O1 Na1 125.68(14) . .
Mn1 O1 Na1 96.12(9) 30_466 .
P1 O1 K1 96.55(12) . .
Mn1 O1 K1 102.62(9) 30_466 .
Na1 O1 K1 85.21(9) . .
P1 O2 K1 99.24(8) . .
P1 O2 K1 99.24(8) . 69_666
K1 O2 K1 117.47(4) . 69_666
P1 O2 K1 99.24(8) . 29_455
K1 O2 K1 117.47(4) . 29_455
K1 O2 K1 117.47(4) 69_666 29_455
O32 O31 O32 171(10) 2_665 .
O32 O31 O33 89.0(17) 2_665 .
O32 O31 O33 89.0(17) . .
O32 O31 O33 89.0(17) 2_665 2_665
O32 O31 O33 89.0(17) . 2_665
O33 O31 O33 156(10) . 2_665
O32 O31 Ti1 85(6) 2_665 .
O32 O31 Ti1 85(6) . .
O33 O31 Ti1 78(5) . .
O33 O31 Ti1 78(5) 2_665 .
O32 O31 K1 95(6) 2_665 .
O32 O31 K1 95(6) . .
O33 O31 K1 102(5) . .
O33 O31 K1 102(5) 2_665 .
Ti1 O31 K1 180.0 . .
O32 O31 Na1 45.9(10) 2_665 .
O32 O31 Na1 135.15(19) . .
O33 O31 Na1 134.9(7) . .
O33 O31 Na1 47.7(13) 2_665 .
Ti1 O31 Na1 94.5(9) . .
K1 O31 Na1 85.5(9) . .
O32 O31 Na1 135.15(19) 2_665 52_655
O32 O31 Na1 45.9(10) . 52_655
O33 O31 Na1 134.9(7) . 52_655
O33 O31 Na1 47.7(13) 2_665 52_655
Ti1 O31 Na1 94.5(9) . 52_655
K1 O31 Na1 85.5(9) . 52_655
Na1 O31 Na1 89.64(13) . 52_655
O32 O31 Na1 45.9(11) 2_665 51_565
O32 O31 Na1 135.15(18) . 51_565
O33 O31 Na1 47.7(13) . 51_565
O33 O31 Na1 134.9(7) 2_665 51_565
Ti1 O31 Na1 94.5(9) . 51_565
K1 O31 Na1 85.5(9) . 51_565
Na1 O31 Na1 89.64(13) . 51_565
Na1 O31 Na1 171.0(17) 52_655 51_565
O32 O31 Na1 135.15(18) 2_665 2_665
O32 O31 Na1 45.9(11) . 2_665
O33 O31 Na1 47.7(13) . 2_665
O33 O31 Na1 134.9(7) 2_665 2_665
Ti1 O31 Na1 94.5(9) . 2_665
K1 O31 Na1 85.5(9) . 2_665
Na1 O31 Na1 171.0(17) . 2_665
Na1 O31 Na1 89.64(13) 52_655 2_665
Na1 O31 Na1 89.64(13) 51_565 2_665
O31 O32 O33 50(2) . .
O31 O32 O33 50(2) . 2_665
O33 O32 O33 97(4) . 2_665
O31 O32 O32 5(6) . 2_665
O33 O32 O32 49(2) . 2_665
O33 O32 O32 49(2) 2_665 2_665
O31 O32 O33 140(7) . 6_566
O33 O32 O33 113(3) . 6_566
O33 O32 O33 113(3) 2_665 6_566
O32 O32 O33 134.8(12) 2_665 6_566
O31 O32 Ti1 78(6) . .
O33 O32 Ti1 73(2) . .
O33 O32 Ti1 73(2) 2_665 .
O32 O32 Ti1 73.4(7) 2_665 .
O33 O32 Ti1 61.5(12) 6_566 .
O31 O32 Na1 125.5(14) . 52_655
O33 O32 Na1 175(2) . 52_655
O33 O32 Na1 78.4(17) 2_665 52_655
O32 O32 Na1 126.3(4) 2_665 52_655
O33 O32 Na1 70.0(7) 6_566 52_655
Ti1 O32 Na1 105.7(7) . 52_655
O31 O32 Na1 125.5(13) . 2_665
O33 O32 Na1 78.4(17) . 2_665
O33 O32 Na1 175(2) 2_665 2_665
O32 O32 Na1 126.3(4) 2_665 2_665
O33 O32 Na1 70.0(7) 6_566 2_665
Ti1 O32 Na1 105.7(7) . 2_665
Na1 O32 Na1 106.1(7) 52_655 2_665
O31 O32 K1 74(6) . .
O33 O32 K1 89(3) . .
O33 O32 K1 89(3) 2_665 .
O32 O32 K1 78.8(4) 2_665 .
O33 O32 K1 146.4(14) 6_566 .
Ti1 O32 K1 152.2(10) . .
Na1 O32 K1 90.6(5) 52_655 .
Na1 O32 K1 90.6(5) 2_665 .
O31 O33 O32 41(2) . 2_665
O31 O33 O32 41(2) . .
O32 O33 O32 82(4) 2_665 .
O31 O33 O33 12(5) . 2_665
O32 O33 O33 41(2) 2_665 2_665
O32 O33 O33 41(2) . 2_665
O31 O33 O32 147(5) . 58_565
O32 O33 O32 127(3) 2_665 58_565
O32 O33 O32 127(3) . 58_565
O33 O33 O32 135.2(12) 2_665 58_565
O31 O33 Ti1 82(5) . .
O32 O33 Ti1 81(2) 2_665 .
O32 O33 Ti1 81(2) . .
O33 O33 Ti1 70.2(11) 2_665 .
O32 O33 Ti1 65.0(12) 58_565 .
O31 O33 Na1 121.8(18) . 51_565
O32 O33 Na1 83.3(15) 2_665 51_565
O32 O33 Na1 160(3) . 51_565
O33 O33 Na1 124.7(6) 2_665 51_565
O32 O33 Na1 72.3(10) 58_565 51_565
Ti1 O33 Na1 109.0(10) . 51_565
O31 O33 Na1 121.8(18) . 2_665
O32 O33 Na1 160(3) 2_665 2_665
O32 O33 Na1 83.3(15) . 2_665
O33 O33 Na1 124.7(6) 2_665 2_665
O32 O33 Na1 72.3(10) 58_565 2_665
Ti1 O33 Na1 109.0(10) . 2_665
Na1 O33 Na1 108.2(11) 51_565 2_665
O31 O33 K1 66(5) . .
O32 O33 K1 75(3) 2_665 .
O32 O33 K1 75(3) . .
O33 O33 K1 77.6(6) 2_665 .
O32 O33 K1 147.2(16) 58_565 .
Ti1 O33 K1 147.8(16) . .
Na1 O33 K1 89.1(7) 51_565 .
Na1 O33 K1 89.1(7) 2_665 .

loop_
_geom_bond_atom_site_label_1
_geom_bond_atom_site_label_2
_geom_bond_distance
_geom_bond_site_symmetry_2
Mn1 F1 1.815(3) 61_666
Mn1 F1 1.815(3) .
Mn1 O1 2.071(2) 70_565
Mn1 O1 2.071(2) 10_656
Mn1 O1 2.071(2) 60_556
Mn1 O1 2.071(2) 24_665
Mn1 Na1 3.4340(8) 61_666
Mn1 Na1 3.4340(8) 16_566
Mn1 Na1 3.4340(8) 52_655
Mn1 Na1 3.4340(8) .
Mn1 K1 4.0282(3) 9
Mn1 K1 4.0282(3) 69_666
Ti1 O33 1.80(3) 50_556
Ti1 O33 1.80(3) 2_665
Ti1 O33 1.80(3) 58_565
Ti1 O33 1.80(3) 10_656
Ti1 O33 1.80(3) 54_655
Ti1 O33 1.80(3) 6_566
Ti1 O33 1.80(3) 57_666
Ti1 O33 1.80(3) 9
Ti1 O33 1.80(3) 53_666
Ti1 O33 1.80(3) 5
Ti1 O33 1.80(3) 49_666
Ti1 O33 1.80(3) .
P1 O1 1.500(2) 24_665
P1 O1 1.500(2) 30_466
P1 O1 1.500(2) .
P1 O2 1.581(4) .
P1 K1 3.5327(12) .
P1 K1 3.5327(12) 69_666
P1 K1 3.5327(12) 29_455
Na1 F1 2.4135(15) 54_655
Na1 F1 2.4135(15) 10_656
Na1 F1 2.4135(15) .
Na1 O1 2.527(3) .
Na1 O1 2.527(3) 10_656
Na1 O1 2.527(3) 7_665
Na1 O33 2.536(17) 53_666
Na1 O33 2.536(17) 9
Na1 O33 2.536(17) 2_665
Na1 O32 2.571(12) 54_655
Na1 O32 2.571(12) 2_665
Na1 O32 2.571(12) 9
K1 F1 2.613(3) .
K1 F1 2.613(3) 2_665
K1 O31 2.65(4) .
K1 O32 2.75(2) .
K1 O32 2.75(2) 2_665
K1 O33 2.85(3) .
K1 O33 2.85(3) 2_665
K1 O2 2.9157(18) .
K1 O2 2.9157(18) 52_655
K1 O2 2.9157(18) 2_665
K1 O2 2.9157(18) 51_565
K1 O1 3.032(2) .
F1 Na1 2.4135(15) 52_655
O1 Mn1 2.071(2) 30_466
O2 K1 2.9157(18) 69_666
O2 K1 2.9157(18) 29_455
O31 O32 0.53(2) 2_665
O31 O32 0.53(2) .
O31 O33 0.62(3) .
O31 O33 0.62(3) 2_665
O31 Na1 2.914(4) 52_655
O31 Na1 2.914(4) 51_565
O31 Na1 2.914(4) 2_665
O32 O33 0.81(2) .
O32 O33 0.81(2) 2_665
O32 O32 1.06(4) 2_665
O32 O33 1.65(3) 6_566
O32 Na1 2.571(12) 52_655
O32 Na1 2.571(12) 2_665
O33 O32 0.81(2) 2_665
O33 O33 1.22(6) 2_665
O33 O32 1.65(3) 58_565
O33 Na1 2.537(17) 51_565
O33 Na1 2.537(17) 2_665
